data_7200803
loop_
_publ_author_name
'Chaplais, G\'erald'
'Simon-Masseron, Ang\'elique'
'Porcher, Florence'
'Lecomte, Claude'
'Bazer-Bachi, Delphine'
'Bats, Nicolas'
'Patarin, Jo\"el'

_publ_section_title
;
 IM-19: a new flexible microporous gallium based-MOF framework with
 pressure- and temperature-dependent openings
;
_journal_issue 26
_journal_name_full 'Physical Chemistry Chemical Physics'
_journal_page_first 5241
_journal_page_last 5245
_journal_paper_doi 10.1039/b822163d
_journal_volume 11
_journal_year 2009
_chemical_formula_moiety
;
0.5(Ga O H O2 C C6 H4 C O2), 0.425(C H3 C H3 N C O H)
;
_chemical_formula_structural '0.5( GaO O2 C C6 H4 C O2 )'
_chemical_formula_sum 'C5.275 H5.475 Ga0.5 N0.425 O2.925'
_chemical_formula_weight 156.5
_chemical_name_common 'IM-19 dmf'
_chemical_name_systematic ' ?'
_space_group_IT_number 15
_symmetry_cell_setting monoclinic
_symmetry_space_group_name_Hall '-I 2ya'
_symmetry_space_group_name_H-M 'I 1 2/a 1'
_cell_angle_alpha 90
_cell_angle_beta 91.975(7)
_cell_angle_gamma 90
_cell_formula_units_Z 8
_cell_length_a 6.7120(4)
_cell_length_b 11.2486(11)
_cell_length_c 17.9650(16)
_cell_measurement_reflns_used 30365
_cell_measurement_temperature 293
_cell_measurement_theta_max 31.78
_cell_measurement_theta_min 3.54
_cell_volume 1355.6(2)
_computing_cell_refinement 'Oxford Diffraction, (2007) CrysAlisPro Software system.'
_computing_data_collection 'Oxford Diffraction, (2007) Xcalibur CCD system.'
_computing_data_reduction
;Oxford Diffraction, (2007) CrysAlisPro Software system.
Jana2006 (Petricek, Dusek & Palatinus, 2006)'
;
_computing_publication_material 'Jana2006 (Petricek, Dusek & Palatinus, 2006)'
_computing_structure_refinement 'Jana2006 (Petricek, Dusek & Palatinus, 2006)'
_computing_structure_solution 'SIR2006: the program, J. Appl. Cryst, (2003). 36, 1103'
_diffrn_ambient_temperature 293
_diffrn_measured_fraction_theta_full 0.80
_diffrn_measured_fraction_theta_max 0.77
_diffrn_measurement_device '\k-geometry diffractometer'
_diffrn_measurement_device_type 'Oxford diffraction XCalibur II'
_diffrn_measurement_method '\w or \f scans'
_diffrn_radiation_source 'X-ray tube'
_diffrn_radiation_type 'Mo K\a'
_diffrn_radiation_wavelength 0.71073
_diffrn_reflns_av_R_equivalents 0.1021
_diffrn_reflns_av_sigmaI/netI 0.0184
_diffrn_reflns_limit_h_max 9
_diffrn_reflns_limit_h_min -9
_diffrn_reflns_limit_k_max 16
_diffrn_reflns_limit_k_min -16
_diffrn_reflns_limit_l_max 26
_diffrn_reflns_limit_l_min -25
_diffrn_reflns_number 22796
_diffrn_reflns_reduction_process
;
Non overlapped Bragg spots merged in Laue class 2/m after determination
of twin overlap from UB matrix and profiles.
Restriction to non overlapping reflections for the refinement limits
the completeness up to 2\qmax = 31.78.
Despite this, the reflections/parameters ratio is 1779/72.
;
_diffrn_reflns_theta_full 31.04
_diffrn_reflns_theta_max 31.78
_diffrn_reflns_theta_min 3.54
_diffrn_standards_number 0
_exptl_absorpt_coefficient_mu 2.046
_exptl_absorpt_correction_type none
_exptl_crystal_colour white
_exptl_crystal_density_diffrn 1.534
_exptl_crystal_description 'translucid plate cut from larger fragment'
_exptl_crystal_F_000 608.2
_exptl_crystal_size_max 0.165
_exptl_crystal_size_mid 0.100
_exptl_crystal_size_min 0.070
_refine_diff_density_max 3.42
_refine_diff_density_min -3.36
_refine_ls_extinction_method none
_refine_ls_goodness_of_fit_gt 9.41
_refine_ls_goodness_of_fit_ref 7.97
_refine_ls_hydrogen_treatment refall
_refine_ls_number_constraints 2
_refine_ls_number_parameters 72
_refine_ls_number_reflns 1779
_refine_ls_number_restraints 9
_refine_ls_R_factor_all 0.1151
_refine_ls_R_factor_gt 0.0873
_refine_ls_shift/su_max 0.0015
_refine_ls_shift/su_mean 0.0002
_refine_ls_structure_factor_coef F
_refine_ls_weighting_details w=1/(\s^2^(F)+0.0001F^2^)
_refine_ls_weighting_scheme sigma
_refine_ls_wR_factor_gt 0.1297
_refine_ls_wR_factor_ref 0.1302
_reflns_number_gt 1288
_reflns_number_total 1779
_reflns_threshold_expression I>3\s(I)
_cod_data_source_file b822163d.txt
_cod_data_source_block IM-19_dmf
_cod_original_sg_symbol_H-M 'I 2/a'
_cod_database_code 7200803

loop_
_symmetry_equiv_pos_site_id
_symmetry_equiv_pos_as_xyz
1 x,y,z
2 -x+1/2,y,-z
3 -x,-y,-z
4 x+1/2,-y,z
5 x+1/2,y+1/2,z+1/2
6 -x,y+1/2,-z+1/2
7 -x+1/2,-y+1/2,-z+1/2
8 x,-y+1/2,z+1/2

loop_
_atom_site_label
_atom_site_type_symbol
_atom_site_fract_x
_atom_site_fract_y
_atom_site_fract_z
_atom_site_adp_type
_atom_site_U_iso_or_equiv
_atom_site_symmetry_multiplicity
_atom_site_occupancy
_atom_site_calc_flag
_atom_site_refinement_flags
_atom_site_disorder_assembly
_atom_site_disorder_group
Ga1 Ga 0.5 0 0.5 Uani 0.0135(3) 4 1 d . . .
O3 O 0.25 0.0769(6) 0.5 Uani 0.0150(19) 4 1 d . . .
O1 O 0.6056(9) 0.1215(6) 0.5725(3) Uani 0.035(2) 8 1 d . . .
C1 C 0.7620(11) 0.1308(7) 0.6054(4) Uani 0.022(2) 8 1 d . . .
C2 C 0.7597(12) 0.1970(7) 0.6813(3) Uani 0.025(2) 8 1 d . . .
C4 C 0.9284(11) 0.2166(9) 0.7222(5) Uani 0.058(4) 8 1 d . . .
C3 C 0.5806(11) 0.2286(9) 0.7082(4) Uani 0.045(4) 8 1 d . . .
O2 O 0.9302(9) 0.0980(6) 0.5875(3) Uani 0.034(2) 8 1 d . . .
H3 H 0.4454(13) 0.210(2) 0.6763(8) Uiso 0.03944(3) 8 1 d . . .
H4 H 1.0697(13) 0.189(2) 0.7018(10) Uiso 0.03627(3) 8 1 d . . .

loop_
_atom_site_aniso_label
_atom_site_aniso_type_symbol
_atom_site_aniso_U_11
_atom_site_aniso_U_22
_atom_site_aniso_U_33
_atom_site_aniso_U_12
_atom_site_aniso_U_13
_atom_site_aniso_U_23
Ga1 Ga 0.0101(5) 0.0186(6) 0.0121(5) -0.0018(6) 0.0022(3) 0.0003(5)
O3 O 0.001(3) 0.018(4) 0.026(4) 0 0.001(2) 0
O1 O 0.020(3) 0.048(4) 0.037(3) 0.004(3) 0.000(2) -0.022(3)
C1 C 0.021(4) 0.023(4) 0.022(4) 0.002(3) -0.003(3) -0.008(3)
C2 C 0.028(4) 0.026(4) 0.021(4) 0.002(3) -0.002(3) -0.010(3)
C4 C 0.030(5) 0.087(9) 0.058(7) 0.000(5) 0.012(5) -0.052(7)
C3 C 0.033(5) 0.081(8) 0.022(4) 0.006(5) 0.000(4) -0.021(5)
O2 O 0.020(3) 0.064(4) 0.017(3) -0.009(3) 0.009(2) -0.024(3)

loop_
_atom_type_symbol
_atom_type_scat_dispersion_real
_atom_type_scat_dispersion_imag
_atom_type_scat_source
Ga 0.231 1.608 'International Tables Vol C tables 4.2.6.8 and 6.1.1.1'
O 0.011 0.006 'International Tables Vol C tables 4.2.6.8 and 6.1.1.1'
C 0.003 0.002 'International Tables Vol C tables 4.2.6.8 and 6.1.1.1'
H 0.000 0.000 'International Tables Vol C tables 4.2.6.8 and 6.1.1.1'

loop_
_geom_angle_atom_site_label_1
_geom_angle_atom_site_label_2
_geom_angle_atom_site_label_3
_geom_angle_site_symmetry_1
_geom_angle_site_symmetry_2
_geom_angle_site_symmetry_3
_geom_angle
_geom_angle_publ_flag
O1 C1 C2 . . . 116.2(7) yes
C2 C1 O2 . . . 114.0(6) yes
C1 C2 C4 . . . 121.6(7) yes
C1 C2 C3 . . . 118.2(7) yes
C2 C4 C3 . . 7_656 120.0(7) yes
C2 C4 H4 . . . 120.0(13) yes
C3 C4 H4 7_656 . . 120.0(12) yes
C2 C3 C4 . . 7_656 120.0(7) yes
C2 C3 H3 . . . 120.0(11) yes
C4 C3 H3 7_656 . . 120.0(11) yes

loop_
_geom_bond_atom_site_label_1
_geom_bond_atom_site_label_2
_geom_bond_site_symmetry_1
_geom_bond_site_symmetry_2
_geom_bond_distance
_geom_bond_publ_flag
C1 O1 . . 1.191(9) yes
C1 C2 . . 1.554(10) yes
C1 O2 . . 1.241(10) yes
C2 C4 . . 1.347(11) yes
C2 C3 . . 1.359(11) yes
C4 C3 . 7_656 1.396(13) yes
C4 H4 . . 1.076(15) yes
C3 H3 . . 1.076(14) yes
